data_7210430
loop_
_publ_author_name
'Aaker\"oy, Christer B.'
'Epa, Kanishka N.'
'Forbes, Safiyyah'
'Desper, John'

_publ_section_title
;
 Competing hydrogen-bond donors: phenols vs. cyanooximes
;
_journal_issue 30
_journal_name_full CrystEngComm
_journal_page_first 5946
_journal_paper_doi 10.1039/c3ce41023d
_journal_volume 15
_journal_year 2013
_chemical_formula_moiety '(C8 H6 N2 O2) (C8 H12 N2 O)'
_chemical_formula_sum 'C16 H18 N4 O3'
_chemical_formula_weight 314.34
_chemical_name_systematic 'KE14PCY13 4-HO-PhC(CN)=NOH, 2,3,5,6-Me4-pyridine-1-oxide'
_space_group_IT_number 33
_symmetry_cell_setting orthorhombic
_symmetry_Int_Tables_number 33
_symmetry_space_group_name_Hall 'P 2c -2n'
_symmetry_space_group_name_H-M 'P n a 21'
_atom_sites_solution_hydrogens geom
_atom_sites_solution_primary direct
_atom_sites_solution_secondary difmap
_audit_creation_method SHELXL-97
_cell_angle_alpha 90.00
_cell_angle_beta 90.00
_cell_angle_gamma 90.00
_cell_formula_units_Z 4
_cell_length_a 15.4477(8)
_cell_length_b 15.7463(8)
_cell_length_c 6.4254(3)
_cell_measurement_reflns_used 8006
_cell_measurement_temperature 120(2)
_cell_measurement_theta_max 33.15
_cell_measurement_theta_min 2.59
_cell_volume 1562.94(13)
_computing_cell_refinement 'Bruker SAINT'
_computing_data_collection 'Bruker APEX2'
_computing_data_reduction 'Bruker SAINT'
_computing_molecular_graphics 'Bruker SHELXTL'
_computing_publication_material 'Bruker SHELXTL'
_computing_structure_refinement 'SHELXL-97 (Sheldrick, 2008)'
_computing_structure_solution 'SHELXS-97 (Sheldrick, 2008)'
_diffrn_ambient_temperature 120(2)
_diffrn_measured_fraction_theta_full 1.000
_diffrn_measured_fraction_theta_max 1.000
_diffrn_measurement_device_type 'Bruker APEX-II CCD'
_diffrn_measurement_method '\f and \w scans'
_diffrn_radiation_monochromator graphite
_diffrn_radiation_type MoK\a
_diffrn_radiation_wavelength 0.71073
_diffrn_reflns_av_R_equivalents 0.0534
_diffrn_reflns_av_sigmaI/netI 0.0384
_diffrn_reflns_limit_h_max 23
_diffrn_reflns_limit_h_min -22
_diffrn_reflns_limit_k_max 24
_diffrn_reflns_limit_k_min -24
_diffrn_reflns_limit_l_max 9
_diffrn_reflns_limit_l_min -9
_diffrn_reflns_number 19041
_diffrn_reflns_theta_full 33.14
_diffrn_reflns_theta_max 33.14
_diffrn_reflns_theta_min 1.85
_diffrn_source 'fine-focus sealed tube'
_exptl_absorpt_coefficient_mu 0.095
_exptl_absorpt_correction_T_max 0.9868
_exptl_absorpt_correction_T_min 0.9757
_exptl_absorpt_correction_type multi-scan
_exptl_absorpt_process_details SADABS
_exptl_crystal_colour colourless
_exptl_crystal_density_diffrn 1.336
_exptl_crystal_density_method 'not measured'
_exptl_crystal_description prism
_exptl_crystal_F_000 664
_exptl_crystal_size_max 0.26
_exptl_crystal_size_mid 0.22
_exptl_crystal_size_min 0.14
_refine_diff_density_max 0.401
_refine_diff_density_min -0.204
_refine_diff_density_rms 0.049
_refine_ls_extinction_method none
_refine_ls_goodness_of_fit_ref 1.082
_refine_ls_hydrogen_treatment mixed
_refine_ls_matrix_type full
_refine_ls_number_parameters 218
_refine_ls_number_reflns 3195
_refine_ls_number_restraints 1
_refine_ls_restrained_S_all 1.082
_refine_ls_R_factor_all 0.0446
_refine_ls_R_factor_gt 0.0384
_refine_ls_shift/su_max 0.000
_refine_ls_shift/su_mean 0.000
_refine_ls_structure_factor_coef Fsqd
_refine_ls_weighting_details 'calc w=1/[\s^2^(Fo^2^)+(0.0700P)^2^+0.0400P] where P=(Fo^2^+2Fc^2^)/3'
_refine_ls_weighting_scheme calc
_refine_ls_wR_factor_gt 0.1039
_refine_ls_wR_factor_ref 0.1095
_reflns_number_gt 2848
_reflns_number_total 3195
_reflns_threshold_expression >2sigma(I)
_cod_data_source_file c3ce41023d.txt
_cod_data_source_block PhOx:2
_cod_database_code 7210430

loop_
_symmetry_equiv_pos_as_xyz
'x, y, z'
'-x, -y, z+1/2'
'x+1/2, -y+1/2, z'
'-x+1/2, y+1/2, z+1/2'

loop_
_atom_site_label
_atom_site_type_symbol
_atom_site_fract_x
_atom_site_fract_y
_atom_site_fract_z
_atom_site_U_iso_or_equiv
_atom_site_adp_type
_atom_site_occupancy
_atom_site_symmetry_multiplicity
_atom_site_calc_flag
_atom_site_refinement_flags
C11 C 0.41786(8) 0.30844(9) 1.0083(2) 0.0222(2) Uani 1 1 d .
C12 C 0.41869(9) 0.22238(8) 0.9537(2) 0.0240(2) Uani 1 1 d .
H12 H 0.3961 0.2050 0.8229 0.029 Uiso 1 1 calc R
C13 C 0.45206(8) 0.16271(9) 1.0883(2) 0.0243(2) Uani 1 1 d .
H13 H 0.4522 0.1044 1.0500 0.029 Uiso 1 1 calc R
C14 C 0.48581(8) 0.18753(9) 1.2812(2) 0.0228(2) Uani 1 1 d .
O14 O 0.51727(7) 0.12554(7) 1.40664(18) 0.0299(2) Uani 1 1 d .
H14 H 0.5487(13) 0.1526(12) 1.518(4) 0.036 Uiso 1 1 d .
C15 C 0.48647(9) 0.27304(8) 1.3357(2) 0.0245(3) Uani 1 1 d .
H15 H 0.5101 0.2905 1.4653 0.029 Uiso 1 1 calc R
C16 C 0.45247(9) 0.33247(9) 1.1996(2) 0.0252(2) Uani 1 1 d .
H16 H 0.4528 0.3908 1.2375 0.030 Uiso 1 1 calc R
C17 C 0.38073(9) 0.37181(9) 0.8668(2) 0.0251(3) Uani 1 1 d .
N17 N 0.33713(8) 0.34783(8) 0.7052(2) 0.0271(2) Uani 1 1 d .
O17 O 0.30727(8) 0.41515(7) 0.58952(19) 0.0327(2) Uani 1 1 d .
H17 H 0.2721(14) 0.3869(14) 0.470(4) 0.039 Uiso 1 1 d .
C18 C 0.39274(10) 0.46104(10) 0.9128(3) 0.0310(3) Uani 1 1 d .
N18 N 0.40229(11) 0.53085(10) 0.9549(3) 0.0443(4) Uani 1 1 d .
N21 N 0.14341(7) 0.31756(7) -0.12112(17) 0.0207(2) Uani 1 1 d .
O21 O 0.10997(7) 0.29735(7) -0.29942(17) 0.0278(2) Uani 1 1 d .
C22 C 0.17219(8) 0.25393(8) 0.0057(2) 0.0209(2) Uani 1 1 d .
C23 C 0.20953(8) 0.27662(8) 0.1943(2) 0.0215(2) Uani 1 1 d .
N24 N 0.21743(7) 0.35798(7) 0.25304(18) 0.0229(2) Uani 1 1 d .
C25 C 0.18619(9) 0.41872(8) 0.1282(2) 0.0223(2) Uani 1 1 d .
C26 C 0.14874(8) 0.40059(8) -0.0624(2) 0.0216(2) Uani 1 1 d .
C32 C 0.16039(11) 0.16592(8) -0.0715(3) 0.0300(3) Uani 1 1 d .
H32A H 0.0997 0.1572 -0.1102 0.045 Uiso 1 1 calc R
H32B H 0.1764 0.1256 0.0383 0.045 Uiso 1 1 calc R
H32C H 0.1973 0.1568 -0.1934 0.045 Uiso 1 1 calc R
C33 C 0.24227(9) 0.21041(9) 0.3418(2) 0.0269(3) Uani 1 1 d .
H33A H 0.2671 0.2380 0.4647 0.040 Uiso 1 1 calc R
H33B H 0.2868 0.1762 0.2728 0.040 Uiso 1 1 calc R
H33C H 0.1943 0.1736 0.3845 0.040 Uiso 1 1 calc R
C35 C 0.19215(11) 0.50869(9) 0.2031(3) 0.0308(3) Uani 1 1 d .
H35A H 0.2178 0.5097 0.3426 0.046 Uiso 1 1 calc R
H35B H 0.1341 0.5336 0.2083 0.046 Uiso 1 1 calc R
H35C H 0.2284 0.5416 0.1075 0.046 Uiso 1 1 calc R
C36 C 0.11377(11) 0.46460(9) -0.2097(2) 0.0294(3) Uani 1 1 d .
H36A H 0.1409 0.4571 -0.3463 0.044 Uiso 1 1 calc R
H36B H 0.1263 0.5218 -0.1575 0.044 Uiso 1 1 calc R
H36C H 0.0510 0.4572 -0.2227 0.044 Uiso 1 1 calc R

loop_
_atom_site_aniso_label
_atom_site_aniso_U_11
_atom_site_aniso_U_22
_atom_site_aniso_U_33
_atom_site_aniso_U_23
_atom_site_aniso_U_13
_atom_site_aniso_U_12
C11 0.0206(5) 0.0258(6) 0.0202(5) 0.0007(5) -0.0002(4) -0.0004(4)
C12 0.0234(5) 0.0271(6) 0.0213(5) -0.0014(5) -0.0018(4) -0.0016(4)
C13 0.0241(5) 0.0254(6) 0.0233(6) -0.0012(5) -0.0014(5) -0.0026(4)
C14 0.0192(5) 0.0270(6) 0.0222(5) 0.0006(5) -0.0009(4) -0.0025(4)
O14 0.0333(5) 0.0276(5) 0.0288(5) 0.0035(4) -0.0102(4) -0.0026(4)
C15 0.0233(6) 0.0290(6) 0.0211(6) -0.0019(5) -0.0031(5) 0.0000(4)
C16 0.0263(6) 0.0262(6) 0.0231(6) -0.0026(5) -0.0026(5) 0.0010(5)
C17 0.0239(5) 0.0286(6) 0.0229(6) 0.0005(5) -0.0005(5) 0.0015(4)
N17 0.0261(5) 0.0320(6) 0.0232(5) 0.0025(5) -0.0023(4) 0.0031(4)
O17 0.0372(6) 0.0345(5) 0.0265(5) 0.0037(4) -0.0095(5) 0.0042(4)
C18 0.0343(7) 0.0307(7) 0.0281(7) 0.0038(6) -0.0048(6) 0.0028(5)
N18 0.0572(10) 0.0326(7) 0.0432(8) 0.0035(7) -0.0076(7) 0.0013(6)
N21 0.0224(5) 0.0212(4) 0.0185(5) -0.0002(4) -0.0002(4) 0.0031(4)
O21 0.0356(5) 0.0280(5) 0.0200(4) -0.0040(4) -0.0059(4) 0.0047(4)
C22 0.0225(5) 0.0193(5) 0.0210(5) 0.0014(4) 0.0029(5) 0.0035(4)
C23 0.0205(5) 0.0241(5) 0.0199(5) 0.0049(4) 0.0019(4) 0.0028(4)
N24 0.0229(5) 0.0257(5) 0.0200(5) 0.0035(4) 0.0000(4) -0.0012(4)
C25 0.0266(6) 0.0199(5) 0.0203(5) 0.0015(4) 0.0003(5) -0.0019(4)
C26 0.0260(5) 0.0191(5) 0.0196(5) 0.0013(4) -0.0007(4) 0.0025(4)
C32 0.0388(7) 0.0200(5) 0.0310(7) -0.0012(5) 0.0038(6) 0.0050(5)
C33 0.0268(6) 0.0294(6) 0.0246(6) 0.0093(5) 0.0005(5) 0.0049(5)
C35 0.0438(8) 0.0212(5) 0.0273(6) -0.0006(5) -0.0040(6) -0.0045(5)
C36 0.0394(8) 0.0227(6) 0.0261(6) 0.0038(5) -0.0053(6) 0.0060(5)

loop_
_atom_type_symbol
_atom_type_description
_atom_type_scat_dispersion_real
_atom_type_scat_dispersion_imag
_atom_type_scat_source
C C 0.0033 0.0016 'International Tables Vol C Tables 4.2.6.8 and 6.1.1.4'
H H 0.0000 0.0000 'International Tables Vol C Tables 4.2.6.8 and 6.1.1.4'
N N 0.0061 0.0033 'International Tables Vol C Tables 4.2.6.8 and 6.1.1.4'
O O 0.0106 0.0060 'International Tables Vol C Tables 4.2.6.8 and 6.1.1.4'

loop_
_geom_angle_atom_site_label_1
_geom_angle_atom_site_label_2
_geom_angle_atom_site_label_3
_geom_angle
C16 C11 C12 118.74(13)
C16 C11 C17 120.83(12)
C12 C11 C17 120.43(12)
C13 C12 C11 120.42(13)
C13 C12 H12 119.8
C11 C12 H12 119.8
C12 C13 C14 120.32(13)
C12 C13 H13 119.8
C14 C13 H13 119.8
O14 C14 C15 122.99(12)
O14 C14 C13 117.30(12)
C15 C14 C13 119.70(13)
C14 O14 H14 107.6(12)
C16 C15 C14 119.52(13)
C16 C15 H15 120.2
C14 C15 H15 120.2
C15 C16 C11 121.29(13)
C15 C16 H16 119.4
C11 C16 H16 119.4
N17 C17 C18 120.92(13)
N17 C17 C11 120.17(13)
C18 C17 C11 118.90(13)
C17 N17 O17 112.56(12)
N17 O17 H17 104.1(12)
N18 C18 C17 178.08(19)
O21 N21 C26 120.28(11)
O21 N21 C22 118.47(11)
C26 N21 C22 121.25(12)
N21 C22 C23 117.84(11)
N21 C22 C32 116.50(12)
C23 C22 C32 125.66(12)
N24 C23 C22 121.93(11)
N24 C23 C33 117.17(12)
C22 C23 C33 120.90(12)
C25 N24 C23 118.77(11)
N24 C25 C26 122.25(12)
N24 C25 C35 117.43(12)
C26 C25 C35 120.32(12)
N21 C26 C25 117.91(11)
N21 C26 C36 116.91(12)
C25 C26 C36 125.19(12)
C22 C32 H32A 109.5
C22 C32 H32B 109.5
H32A C32 H32B 109.5
C22 C32 H32C 109.5
H32A C32 H32C 109.5
H32B C32 H32C 109.5
C23 C33 H33A 109.5
C23 C33 H33B 109.5
H33A C33 H33B 109.5
C23 C33 H33C 109.5
H33A C33 H33C 109.5
H33B C33 H33C 109.5
C25 C35 H35A 109.5
C25 C35 H35B 109.5
H35A C35 H35B 109.5
C25 C35 H35C 109.5
H35A C35 H35C 109.5
H35B C35 H35C 109.5
C26 C36 H36A 109.5
C26 C36 H36B 109.5
H36A C36 H36B 109.5
C26 C36 H36C 109.5
H36A C36 H36C 109.5
H36B C36 H36C 109.5

loop_
_geom_bond_atom_site_label_1
_geom_bond_atom_site_label_2
_geom_bond_distance
C11 C16 1.3928(19)
C11 C12 1.3999(19)
C11 C17 1.4670(19)
C12 C13 1.3772(19)
C12 H12 0.9500
C13 C14 1.4006(19)
C13 H13 0.9500
C14 O14 1.3558(17)
C14 C15 1.3912(19)
O14 H14 0.96(2)
C15 C16 1.3842(19)
C15 H15 0.9500
C16 H16 0.9500
C17 N17 1.2939(18)
C17 C18 1.448(2)
N17 O17 1.3743(16)
O17 H17 1.04(2)
C18 N18 1.142(2)
N21 O21 1.2964(15)
N21 C26 1.3632(16)
N21 C22 1.3657(16)
C22 C23 1.3893(19)
C22 C32 1.4829(19)
C23 N24 1.3410(17)
C23 C33 1.4970(18)
N24 C25 1.3383(17)
C25 C26 1.3840(19)
C25 C35 1.4991(18)
C26 C36 1.4847(19)
C32 H32A 0.9800
C32 H32B 0.9800
C32 H32C 0.9800
C33 H33A 0.9800
C33 H33B 0.9800
C33 H33C 0.9800
C35 H35A 0.9800
C35 H35B 0.9800
C35 H35C 0.9800
C36 H36A 0.9800
C36 H36B 0.9800
C36 H36C 0.9800

loop_
_geom_hbond_atom_site_label_D
_geom_hbond_atom_site_label_H
_geom_hbond_atom_site_label_A
_geom_hbond_distance_DH
_geom_hbond_distance_HA
_geom_hbond_distance_DA
_geom_hbond_angle_DHA
_geom_hbond_site_symmetry_A
O17 H17 N24 1.04(2) 1.69(2) 2.7223(16) 169.5(19) .
O14 H14 O21 0.96(2) 1.70(2) 2.6631(15) 176(2) 3_557

loop_
_geom_torsion_atom_site_label_1
_geom_torsion_atom_site_label_2
_geom_torsion_atom_site_label_3
_geom_torsion_atom_site_label_4
_geom_torsion
C16 C11 C12 C13 0.9(2)
C17 C11 C12 C13 -178.78(12)
C11 C12 C13 C14 -0.2(2)
C12 C13 C14 O14 179.70(12)
C12 C13 C14 C15 -0.78(19)
O14 C14 C15 C16 -179.49(13)
C13 C14 C15 C16 1.01(19)
C14 C15 C16 C11 -0.3(2)
C12 C11 C16 C15 -0.7(2)
C17 C11 C16 C15 179.01(13)
C16 C11 C17 N17 -169.39(13)
C12 C11 C17 N17 10.3(2)
C16 C11 C17 C18 9.7(2)
C12 C11 C17 C18 -170.59(13)
C18 C17 N17 O17 1.05(18)
C11 C17 N17 O17 -179.84(12)
N17 C17 C18 N18 150(5)
C11 C17 C18 N18 -29(5)
O21 N21 C22 C23 178.66(11)
C26 N21 C22 C23 -1.88(18)
O21 N21 C22 C32 -1.46(17)
C26 N21 C22 C32 178.01(12)
N21 C22 C23 N24 0.18(18)
C32 C22 C23 N24 -179.69(13)
N21 C22 C23 C33 179.77(11)
C32 C22 C23 C33 -0.1(2)
C22 C23 N24 C25 1.84(19)
C33 C23 N24 C25 -177.76(12)
C23 N24 C25 C26 -2.25(19)
C23 N24 C25 C35 177.07(13)
O21 N21 C26 C25 -179.04(11)
C22 N21 C26 C25 1.51(18)
O21 N21 C26 C36 0.80(18)
C22 N21 C26 C36 -178.65(12)
N24 C25 C26 N21 0.61(19)
C35 C25 C26 N21 -178.69(12)
N24 C25 C26 C36 -179.22(13)
C35 C25 C26 C36 1.5(2)
